data_7707716
loop_
_publ_author_name
'Zou, Jia Yun'
'Ji, Jie'
'Fan, Mei Hong'
'Li, Jia Yu'
'Wang, Hai Yu'
'Li, Guo-Dong'

_publ_section_title
;
 A novel multichromic Zn(II) cationic coordination polymer based on a new
 flexible viologen ligand exhibiting aniline detection in the solid state.
;
_journal_issue 29
_journal_name_full 'Dalton transactions (Cambridge, England : 2003)'
_journal_page_first 10237
_journal_page_last 10242
_journal_paper_doi 10.1039/d1dt01685g
_journal_volume 50
_journal_year 2021
_chemical_formula_moiety 'C30 H6 O24 Zn4, 5(H2 O), 2(C26 H20 N4)'
_chemical_formula_sum 'C82 H56 N8 O29 Zn4'
_chemical_formula_weight 1878.82
_space_group_crystal_system triclinic
_space_group_IT_number 2
_space_group_name_Hall '-P 1'
_space_group_name_H-M_alt 'P -1'
_atom_sites_solution_hydrogens mixed
_atom_sites_solution_primary dual
_audit_creation_date 2020-11-16
_audit_creation_method
;
Olex2 1.3
(compiled 2020.06.28 svn.raecde09e for OlexSys, GUI svn.r6132)
;
_audit_update_record
;
2021-01-11 deposited with the CCDC.	2021-06-21 downloaded from the CCDC.
;
_cell_angle_alpha 114.048(2)
_cell_angle_beta 100.299(2)
_cell_angle_gamma 101.237(2)
_cell_formula_units_Z 2
_cell_length_a 15.5845(8)
_cell_length_b 16.7477(9)
_cell_length_c 16.9751(9)
_cell_measurement_reflns_used 9167
_cell_measurement_temperature 297
_cell_measurement_theta_max 50.545
_cell_measurement_theta_min 2.977
_cell_volume 3800.0(4)
_computing_cell_refinement 'SAINT v8.34A (Bruker, 2013)'
_computing_data_reduction 'SAINT v8.34A (Bruker, 2013)'
_computing_molecular_graphics 'Olex2 1.3 (Dolomanov et al., 2009)'
_computing_publication_material 'Olex2 1.3 (Dolomanov et al., 2009)'
_computing_structure_refinement 'SHELXL 2018/3 (Sheldrick, 2015)'
_computing_structure_solution 'SHELXT 2014/5 (Sheldrick, 2014)'
_diffrn_ambient_temperature 297
_diffrn_measured_fraction_theta_full 0.998
_diffrn_measured_fraction_theta_max 0.998
_diffrn_measurement_device_type 'CCD area detector'
_diffrn_measurement_method 'phi and omega scans'
_diffrn_radiation_monochromator graphite
_diffrn_radiation_type CuK\a
_diffrn_radiation_wavelength 1.54178
_diffrn_reflns_av_R_equivalents 0.1264
_diffrn_reflns_av_unetI/netI 0.0796
_diffrn_reflns_Laue_measured_fraction_full 0.998
_diffrn_reflns_Laue_measured_fraction_max 0.998
_diffrn_reflns_limit_h_max 15
_diffrn_reflns_limit_h_min -15
_diffrn_reflns_limit_k_max 16
_diffrn_reflns_limit_k_min -16
_diffrn_reflns_limit_l_max 16
_diffrn_reflns_limit_l_min -16
_diffrn_reflns_number 57367
_diffrn_reflns_point_group_measured_fraction_full 0.998
_diffrn_reflns_point_group_measured_fraction_max 0.998
_diffrn_reflns_theta_full 50.601
_diffrn_reflns_theta_max 50.601
_diffrn_reflns_theta_min 2.977
_diffrn_source_current 1.0
_diffrn_source_power 0.05
_diffrn_source_voltage 50.0
_exptl_absorpt_coefficient_mu 2.251
_exptl_absorpt_correction_type none
_exptl_crystal_colour colourless
_exptl_crystal_colour_primary colourless
_exptl_crystal_density_diffrn 1.642
_exptl_crystal_description block
_exptl_crystal_F_000 1912
_refine_diff_density_max 1.173
_refine_diff_density_min -0.766
_refine_diff_density_rms 0.114
_refine_ls_extinction_method none
_refine_ls_goodness_of_fit_ref 1.034
_refine_ls_hydrogen_treatment constr
_refine_ls_matrix_type full
_refine_ls_number_parameters 1108
_refine_ls_number_reflns 8001
_refine_ls_number_restraints 6
_refine_ls_restrained_S_all 1.034
_refine_ls_R_factor_all 0.0962
_refine_ls_R_factor_gt 0.0616
_refine_ls_shift/su_max 0.001
_refine_ls_shift/su_mean 0.000
_refine_ls_structure_factor_coef Fsqd
_refine_ls_weighting_details 'w=1/[\s^2^(Fo^2^)+(0.1005P)^2^+7.6432P] where P=(Fo^2^+2Fc^2^)/3'
_refine_ls_weighting_scheme calc
_refine_ls_wR_factor_gt 0.1553
_refine_ls_wR_factor_ref 0.1775
_reflns_Friedel_coverage 0.000
_reflns_number_gt 5638
_reflns_number_total 8001
_reflns_threshold_expression 'I > 2\s(I)'
_cod_data_source_file d1dt01685g2.cif
_cod_data_source_block a
_cod_depositor_comments 'Adding full bibliography for 7707716--7707718.cif.'
_cod_database_code 7707716
_shelx_shelxl_version_number 2018/3
_shelx_space_group_comment
;
The symmetry employed for this shelxl refinement is uniquely defined
by the following loop, which should always be used as a source of
symmetry information in preference to the above space-group names.
They are only intended as comments.
;
_olex2_refinement_description
;
1. Fixed Uiso
 At 1.2 times of:
  All C(H) groups, All C(H,H) groups
 At 1.5 times of:
  All O(H,H) groups
2. Uiso/Uaniso restraints and constraints
Uanis(C25) \\sim Ueq: with sigma of 0.005 and sigma for terminal atoms of 0.01
3.a Riding coordinates:
 O25(H25A,H25B), O26(H26A,H26B), O27(H27A,H27B), O28(H28A,H28B), O29(H29A,H29B)
3.b Secondary CH2 refined with riding coordinates:
 C38(H38A,H38B), C49(H49A,H49B), C64(H64A,H64B), C75(H75A,H75B)
3.c Aromatic/amide H refined with riding coordinates:
 C3(H3), C6(H6), C10(H10), C15(H15), C25(H25), C26(H26), C33(H33), C34(H34),
 C35(H35), C37(H37), C39(H39), C40(H40), C41(H41), C42(H42), C45(H45), C46(H46),
  C47(H47), C48(H48), C51(H51), C52(H52), C53(H53), C54(H54), C59(H59),
 C60(H60), C61(H61), C62(H62), C65(H65), C66(H66), C67(H67), C68(H68), C71(H71),
  C72(H72), C73(H73), C74(H74), C77(H77), C78(H78), C79(H79), C80(H80)
;
_olex2_submission_special_instructions 'No special instructions were received'

loop_
_space_group_symop_operation_xyz
'x, y, z'
'-x, -y, -z'

loop_
_atom_site_label
_atom_site_type_symbol
_atom_site_fract_x
_atom_site_fract_y
_atom_site_fract_z
_atom_site_U_iso_or_equiv
_atom_site_adp_type
_atom_site_occupancy
_atom_site_site_symmetry_order
_atom_site_calc_flag
_atom_site_refinement_flags_posn
_atom_site_refinement_flags_adp
_atom_site_refinement_flags_occupancy
_atom_site_disorder_assembly
_atom_site_disorder_group
Zn1 Zn 0.40934(5) 0.37079(6) 0.73130(6) 0.0186(3) Uani 1 1 d . . . . .
Zn2 Zn 0.92795(5) 0.37762(6) 0.74233(6) 0.0173(3) Uani 1 1 d . . . . .
Zn3 Zn 0.57904(5) 0.26643(6) 0.63389(6) 0.0184(3) Uani 1 1 d . . . . .
Zn4 Zn 0.90820(5) -0.26712(6) 0.36637(6) 0.0184(3) Uani 1 1 d . . . . .
O1 O 0.4972(4) 0.5504(4) 0.7322(4) 0.0414(15) Uani 1 1 d . . . . .
O2 O 0.4103(3) 0.4068(4) 0.6363(3) 0.0298(13) Uani 1 1 d . . . . .
O3 O 0.5350(3) 0.4227(3) 0.8115(3) 0.0344(14) Uani 1 1 d . . . . .
O4 O 0.6221(3) 0.3328(4) 0.7660(3) 0.0335(14) Uani 1 1 d . . . . .
O5 O 0.4941(5) 0.2656(4) 0.4588(4) 0.0617(19) Uani 1 1 d . . . . .
O6 O 0.5736(3) 0.3632(3) 0.6010(4) 0.0316(13) Uani 1 1 d . . . . .
O7 O 0.6570(3) 0.1984(3) 0.5777(3) 0.0314(13) Uani 1 1 d . . . . .
O8 O 0.6770(4) 0.1499(4) 0.6815(4) 0.0423(15) Uani 1 1 d . . . . .
O9 O 0.5407(3) -0.1772(3) 0.4044(3) 0.0358(14) Uani 1 1 d . . . . .
O10 O 0.6382(3) -0.2362(3) 0.3335(4) 0.0359(14) Uani 1 1 d . . . . .
O11 O 0.8586(4) -0.1369(4) 0.3398(4) 0.0520(17) Uani 1 1 d . . . . .
O12 O 0.8318(3) -0.1990(4) 0.4289(4) 0.0357(14) Uani 1 1 d . . . . .
O13 O 1.0167(6) 0.2721(5) 0.4591(5) 0.095(3) Uani 1 1 d . . . . .
O14 O 1.0866(3) 0.3666(3) 0.6023(4) 0.0306(13) Uani 1 1 d . . . . .
O15 O 0.9669(3) 0.1904(3) 0.6012(3) 0.0361(14) Uani 1 1 d . . . . .
O16 O 0.8666(3) 0.2455(3) 0.6697(4) 0.0326(13) Uani 1 1 d . . . . .
O17 O 0.9294(3) 0.4159(4) 0.6506(3) 0.0316(13) Uani 1 1 d . . . . .
O18 O 1.0336(4) 0.5521(4) 0.7391(4) 0.0618(19) Uani 1 1 d . . . . .
O19 O 0.8713(3) 0.4096(3) 0.8388(3) 0.0302(13) Uani 1 1 d . . . . .
O20 O 0.7803(4) 0.4694(4) 0.7784(4) 0.0446(16) Uani 1 1 d . . . . .
O21 O 0.6683(4) 0.5526(4) 1.2026(4) 0.0446(15) Uani 1 1 d . . . . .
O22 O 0.6385(4) 0.6471(4) 1.1513(4) 0.0572(18) Uani 1 1 d . . . . .
O23 O 0.8534(3) 0.6594(3) 1.2349(3) 0.0324(14) Uani 1 1 d . . . . .
O24 O 0.9529(3) 0.5954(3) 1.1743(3) 0.0330(14) Uani 1 1 d . . . . .
C1 C 0.7718(4) 0.4741(5) 0.9185(5) 0.0201(18) Uani 1 1 d . . . . .
C2 C 0.4651(5) 0.4838(6) 0.6567(6) 0.027(2) Uani 1 1 d . . . . .
C3 C 1.0201(4) 0.4320(5) 0.4339(5) 0.028(2) Uani 1 1 d . . . . .
H3 H 1.033192 0.385785 0.388650 0.033 Uiso 1 1 calc R U . . .
C4 C 0.4877(4) 0.4926(5) 0.5764(5) 0.0211(19) Uani 1 1 d . . . . .
C5 C 0.5081(4) 0.4229(5) 0.5095(5) 0.0225(19) Uani 1 1 d . . . . .
C6 C 0.5189(4) 0.4306(5) 0.4343(5) 0.0266(19) Uani 1 1 d . . . . .
H6 H 0.531040 0.383184 0.389267 0.032 Uiso 1 1 calc R U . . .
C7 C 0.5242(5) 0.3429(6) 0.5221(6) 0.031(2) Uani 1 1 d . . . . .
C8 C 0.6855(4) 0.1506(5) 0.6122(6) 0.0232(19) Uani 1 1 d . . . . .
C9 C 0.7249(4) 0.0801(5) 0.5544(5) 0.0214(18) Uani 1 1 d . . . . .
C10 C 0.6635(5) -0.0077(5) 0.4968(5) 0.0235(19) Uani 1 1 d . . . . .
H10 H 0.601951 -0.016598 0.493752 0.028 Uiso 1 1 calc R U . . .
C11 C 0.6898(4) -0.0820(5) 0.4443(4) 0.0180(18) Uani 1 1 d . . . . .
C12 C 0.6161(5) -0.1729(5) 0.3888(5) 0.0228(19) Uani 1 1 d . . . . .
C13 C 0.8252(5) -0.1415(5) 0.3977(6) 0.026(2) Uani 1 1 d . . . . .
C14 C 0.7826(4) -0.0685(5) 0.4477(5) 0.0198(18) Uani 1 1 d . . . . .
C15 C 0.8439(4) 0.0192(5) 0.5012(5) 0.0248(19) Uani 1 1 d . . . . .
H15 H 0.904755 0.028809 0.501273 0.030 Uiso 1 1 calc R U . . .
C16 C 0.8171(4) 0.0928(5) 0.5544(5) 0.0204(18) Uani 1 1 d . . . . .
C17 C 0.8892(5) 0.1829(5) 0.6121(5) 0.0230(19) Uani 1 1 d . . . . .
C18 C 1.0424(6) 0.3484(6) 0.5244(7) 0.037(2) Uani 1 1 d . . . . .
C19 C 1.0184(5) 0.4264(5) 0.5123(5) 0.0234(19) Uani 1 1 d . . . . .
C20 C 0.9973(4) 0.4951(5) 0.5801(5) 0.0238(19) Uani 1 1 d . . . . .
C21 C 0.9877(5) 0.4886(6) 0.6654(6) 0.030(2) Uani 1 1 d . . . . .
C22 C 0.8083(5) 0.4491(5) 0.8368(6) 0.026(2) Uani 1 1 d . . . . .
C23 C 0.6058(5) 0.4009(5) 0.8217(5) 0.0201(18) Uani 1 1 d . . . . .
C24 C 0.6782(4) 0.4602(5) 0.9100(5) 0.0196(18) Uani 1 1 d . . . . .
C25 C 0.6513(4) 0.4972(4) 0.9870(5) 0.0158(17) Uani 1 1 d . U . . .
H25 H 0.589333 0.488831 0.981233 0.019 Uiso 1 1 calc R U . . .
C26 C 0.8336(4) 0.5190(4) 1.0031(5) 0.0184(18) Uani 1 1 d . . . . .
H26 H 0.895231 0.524984 1.008629 0.022 Uiso 1 1 calc R U . . .
C27 C 0.8055(4) 0.5559(5) 1.0813(4) 0.0171(18) Uani 1 1 d . . . . .
C28 C 0.8766(5) 0.6074(5) 1.1713(5) 0.0179(18) Uani 1 1 d . . . . .
C29 C 0.7120(4) 0.5460(5) 1.0719(5) 0.0204(18) Uani 1 1 d . . . . .
C30 C 0.6727(5) 0.5862(6) 1.1486(5) 0.031(2) Uani 1 1 d . . . . .
O25 O 0.6863(4) 0.6035(4) 0.8089(4) 0.0533(16) Uani 1 1 d . . . . .
H25A H 0.628701 0.584378 0.779107 0.080 Uiso 1 1 d R U . . .
H25B H 0.705031 0.557809 0.805707 0.080 Uiso 1 1 d R U . . .
O26 O 0.7617(4) 0.4470(4) 1.2574(4) 0.0638(18) Uani 1 1 d . . . . .
H26A H 0.736375 0.484963 1.246951 0.096 Uiso 1 1 d R U . . .
H26B H 0.814785 0.481433 1.295911 0.096 Uiso 1 1 d R U . . .
O27 O 0.9970(7) 0.7182(7) 0.8185(6) 0.156(4) Uani 1 1 d . . . . .
H27A H 1.022656 0.679074 0.817698 0.234 Uiso 1 1 d R U . . .
H27B H 0.951226 0.716714 0.836068 0.234 Uiso 1 1 d R U . . .
O28 O 0.9751(7) 0.8083(6) 0.7156(6) 0.152(4) Uani 1 1 d . . . . .
H28A H 1.003278 0.802812 0.674687 0.228 Uiso 1 1 d R U . . .
H28B H 0.986428 0.768512 0.733417 0.228 Uiso 1 1 d R U . . .
O29 O 0.8599(5) 0.7264(5) 0.9083(5) 0.110(3) Uani 1 1 d . . . . .
H29A H 0.804793 0.689269 0.879149 0.164 Uiso 1 1 d R U . . .
H29B H 0.860153 0.775509 0.901569 0.164 Uiso 1 1 d R U . . .
N1 N 0.1033(7) 1.0915(7) 1.0858(7) 0.101(4) Uani 1 1 d . . . . .
N2 N 0.1257(4) 0.7112(5) 1.0416(5) 0.0409(18) Uani 1 1 d . . . . .
N3 N 0.5715(5) 0.7215(5) 1.0175(6) 0.048(2) Uani 1 1 d . . . . .
N4 N 0.7716(6) 1.0857(7) 1.0010(7) 0.083(3) Uani 1 1 d . . . . .
C31 C 0.7720(6) 1.0394(7) 1.0347(7) 0.056(3) Uani 1 1 d . . . . .
C32 C 0.7732(6) 0.9797(6) 1.0784(6) 0.044(2) Uani 1 1 d . . . . .
C33 C 0.8211(6) 1.0171(7) 1.1689(7) 0.061(3) Uani 1 1 d . . . . .
H33 H 0.852826 1.079118 1.202219 0.073 Uiso 1 1 calc R U . . .
C34 C 0.7248(6) 0.8881(7) 1.0306(6) 0.048(2) Uani 1 1 d . . . . .
H34 H 0.692218 0.864932 0.970474 0.057 Uiso 1 1 calc R U . . .
C35 C 0.8198(6) 0.9587(8) 1.2073(7) 0.065(3) Uani 1 1 d . . . . .
H35 H 0.851459 0.981561 1.267609 0.078 Uiso 1 1 calc R U . . .
C36 C 0.7230(6) 0.8311(7) 1.0679(6) 0.046(2) Uani 1 1 d . . . . .
C37 C 0.7722(7) 0.8668(8) 1.1575(8) 0.064(3) Uani 1 1 d . . . . .
H37 H 0.773203 0.828366 1.184356 0.077 Uiso 1 1 calc R U . . .
C38 C 0.6680(6) 0.7325(6) 1.0175(7) 0.058(3) Uani 1 1 d . . . . .
H38A H 0.671319 0.707693 0.955961 0.070 Uiso 1 1 calc R U . . .
H38B H 0.693274 0.698453 1.045265 0.070 Uiso 1 1 calc R U . . .
C39 C 0.5537(6) 0.7565(6) 1.0988(6) 0.048(2) Uani 1 1 d . . . . .
H39 H 0.601448 0.783591 1.151736 0.058 Uiso 1 1 calc R U . . .
C40 C 0.4666(6) 0.7520(5) 1.1026(6) 0.039(2) Uani 1 1 d . . . . .
H40 H 0.455440 0.776388 1.158428 0.047 Uiso 1 1 calc R U . . .
C41 C 0.5021(7) 0.6801(6) 0.9424(6) 0.053(3) Uani 1 1 d . . . . .
H41 H 0.514145 0.653601 0.887211 0.063 Uiso 1 1 calc R U . . .
C42 C 0.4141(7) 0.6750(5) 0.9434(6) 0.047(2) Uani 1 1 d . . . . .
H42 H 0.367249 0.647081 0.889688 0.057 Uiso 1 1 calc R U . . .
C43 C 0.3949(6) 0.7121(5) 1.0256(6) 0.037(2) Uani 1 1 d . . . . .
C44 C 0.3004(6) 0.7118(5) 1.0295(6) 0.035(2) Uani 1 1 d . . . . .
C45 C 0.2821(5) 0.7484(5) 1.1117(6) 0.035(2) Uani 1 1 d . . . . .
H45 H 0.329848 0.774268 1.164581 0.042 Uiso 1 1 calc R U . . .
C46 C 0.1958(6) 0.7473(5) 1.1167(6) 0.042(2) Uani 1 1 d . . . . .
H46 H 0.185260 0.771845 1.172708 0.051 Uiso 1 1 calc R U . . .
C47 C 0.2254(7) 0.6725(6) 0.9527(6) 0.050(3) Uani 1 1 d . . . . .
H47 H 0.233920 0.645451 0.895890 0.061 Uiso 1 1 calc R U . . .
C48 C 0.1401(7) 0.6736(6) 0.9602(7) 0.057(3) Uani 1 1 d . . . . .
H48 H 0.091117 0.648002 0.908417 0.069 Uiso 1 1 calc R U . . .
C49 C 0.0316(5) 0.7137(6) 1.0483(6) 0.053(3) Uani 1 1 d . . . . .
H49A H -0.009314 0.691917 0.988692 0.063 Uiso 1 1 calc R U . . .
H49B H 0.008993 0.673747 1.073081 0.063 Uiso 1 1 calc R U . . .
C50 C 0.0338(5) 0.8088(6) 1.1070(7) 0.040(2) Uani 1 1 d . . . . .
C51 C 0.0526(5) 0.8763(7) 1.0800(6) 0.051(3) Uani 1 1 d . . . . .
H51 H 0.061162 0.861660 1.023513 0.061 Uiso 1 1 calc R U . . .
C52 C 0.0175(6) 0.8327(8) 1.1899(8) 0.058(3) Uani 1 1 d . . . . .
H52 H 0.002308 0.787326 1.207597 0.069 Uiso 1 1 calc R U . . .
C53 C 0.0230(7) 0.9200(10) 1.2463(8) 0.073(3) Uani 1 1 d . . . . .
H53 H 0.012970 0.934245 1.302191 0.087 Uiso 1 1 calc R U . . .
C54 C 0.0435(6) 0.9874(8) 1.2199(8) 0.064(3) Uani 1 1 d . . . . .
H54 H 0.047031 1.047425 1.257671 0.077 Uiso 1 1 calc R U . . .
C55 C 0.0588(6) 0.9652(7) 1.1368(8) 0.053(3) Uani 1 1 d . . . . .
C56 C 0.0815(7) 1.0361(8) 1.1070(8) 0.068(3) Uani 1 1 d . . . . .
N5 N 0.5630(6) 0.8062(6) 0.8362(5) 0.067(3) Uani 1 1 d . . . . .
N6 N 0.2438(4) 0.5718(5) 0.4939(5) 0.0321(17) Uani 1 1 d . . . . .
N7 N 0.2875(4) 0.1280(5) 0.3248(5) 0.0424(19) Uani 1 1 d . . . . .
N8 N 0.5095(7) -0.0847(7) 0.0277(7) 0.090(3) Uani 1 1 d . . . . .
C57 C 0.4867(7) 0.7973(6) 0.8084(6) 0.044(2) Uani 1 1 d . . . . .
C58 C 0.3928(5) 0.7806(5) 0.7676(6) 0.035(2) Uani 1 1 d . . . . .
C59 C 0.3298(6) 0.7954(6) 0.8167(6) 0.051(3) Uani 1 1 d . . . . .
H59 H 0.349444 0.820357 0.879176 0.062 Uiso 1 1 calc R U . . .
C60 C 0.3635(5) 0.7445(5) 0.6748(6) 0.037(2) Uani 1 1 d . . . . .
H60 H 0.406025 0.737158 0.642332 0.044 Uiso 1 1 calc R U . . .
C61 C 0.2391(6) 0.7734(6) 0.7736(7) 0.053(3) Uani 1 1 d . . . . .
H61 H 0.197221 0.784003 0.806569 0.064 Uiso 1 1 calc R U . . .
C62 C 0.2103(6) 0.7354(6) 0.6809(7) 0.051(3) Uani 1 1 d . . . . .
H62 H 0.148652 0.720376 0.651883 0.061 Uiso 1 1 calc R U . . .
C63 C 0.2716(5) 0.7189(6) 0.6295(6) 0.041(2) Uani 1 1 d . . . . .
C64 C 0.2410(5) 0.6681(6) 0.5284(5) 0.042(2) Uani 1 1 d . . . . .
H64A H 0.179059 0.668213 0.506696 0.050 Uiso 1 1 calc R U . . .
H64B H 0.279997 0.699613 0.504936 0.050 Uiso 1 1 calc R U . . .
C65 C 0.2458(5) 0.5275(6) 0.5452(6) 0.038(2) Uani 1 1 d . . . . .
H65 H 0.243061 0.557286 0.603940 0.046 Uiso 1 1 calc R U . . .
C66 C 0.2450(5) 0.5272(6) 0.4081(6) 0.036(2) Uani 1 1 d . . . . .
H66 H 0.242570 0.556824 0.372193 0.043 Uiso 1 1 calc R U . . .
C67 C 0.2518(5) 0.4409(6) 0.5130(6) 0.036(2) Uani 1 1 d . . . . .
H67 H 0.253565 0.412319 0.549880 0.043 Uiso 1 1 calc R U . . .
C68 C 0.2496(5) 0.4393(6) 0.3726(6) 0.037(2) Uani 1 1 d . . . . .
H68 H 0.248645 0.409745 0.312515 0.044 Uiso 1 1 calc R U . . .
C69 C 0.2555(4) 0.3939(6) 0.4239(5) 0.027(2) Uani 1 1 d . . . . .
C70 C 0.2655(5) 0.3008(6) 0.3904(5) 0.034(2) Uani 1 1 d . . . . .
C71 C 0.2993(5) 0.2667(6) 0.3168(6) 0.040(2) Uani 1 1 d . . . . .
H71 H 0.315286 0.302103 0.288375 0.048 Uiso 1 1 calc R U . . .
C72 C 0.2436(6) 0.2438(6) 0.4291(6) 0.046(2) Uani 1 1 d . . . . .
H72 H 0.221890 0.264257 0.479109 0.055 Uiso 1 1 calc R U . . .
C73 C 0.3085(6) 0.1820(7) 0.2871(6) 0.047(2) Uani 1 1 d . . . . .
H73 H 0.330700 0.160048 0.237569 0.056 Uiso 1 1 calc R U . . .
C74 C 0.2534(6) 0.1596(7) 0.3953(7) 0.049(2) Uani 1 1 d . . . . .
H74 H 0.236245 0.122012 0.421263 0.058 Uiso 1 1 calc R U . . .
C75 C 0.2964(6) 0.0319(6) 0.2882(6) 0.053(3) Uani 1 1 d . . . . .
H75A H 0.282949 0.006188 0.328108 0.064 Uiso 1 1 calc R U . . .
H75B H 0.251981 -0.006289 0.229591 0.064 Uiso 1 1 calc R U . . .
C76 C 0.3900(6) 0.0307(5) 0.2796(6) 0.037(2) Uani 1 1 d . . . . .
C77 C 0.4647(7) 0.0643(6) 0.3532(6) 0.050(3) Uani 1 1 d . . . . .
H77 H 0.456683 0.089529 0.410369 0.059 Uiso 1 1 calc R U . . .
C78 C 0.5515(7) 0.0622(6) 0.3462(7) 0.053(3) Uani 1 1 d . . . . .
H78 H 0.600922 0.086959 0.397423 0.064 Uiso 1 1 calc R U . . .
C79 C 0.5628(7) 0.0230(6) 0.2622(7) 0.055(3) Uani 1 1 d . . . . .
H79 H 0.620257 0.019647 0.256104 0.066 Uiso 1 1 calc R U . . .
C80 C 0.4035(6) -0.0079(5) 0.1951(6) 0.046(2) Uani 1 1 d . . . . .
H80 H 0.354351 -0.031583 0.143721 0.056 Uiso 1 1 calc R U . . .
C81 C 0.4898(7) -0.0115(6) 0.1864(7) 0.047(2) Uani 1 1 d . . . . .
C82 C 0.5021(7) -0.0518(7) 0.0965(8) 0.062(3) Uani 1 1 d . . . . .

loop_
_atom_site_aniso_label
_atom_site_aniso_U_11
_atom_site_aniso_U_22
_atom_site_aniso_U_33
_atom_site_aniso_U_23
_atom_site_aniso_U_13
_atom_site_aniso_U_12
Zn1 0.0121(5) 0.0220(6) 0.0223(6) 0.0090(5) 0.0067(4) 0.0075(4)
Zn2 0.0114(5) 0.0219(6) 0.0211(6) 0.0104(5) 0.0064(4) 0.0075(4)
Zn3 0.0128(5) 0.0199(6) 0.0240(6) 0.0092(5) 0.0068(4) 0.0087(4)
Zn4 0.0126(5) 0.0216(6) 0.0227(6) 0.0093(5) 0.0073(4) 0.0085(4)
O1 0.055(4) 0.040(4) 0.029(4) 0.013(3) 0.018(3) 0.016(3)
O2 0.025(3) 0.045(4) 0.033(3) 0.029(3) 0.012(2) 0.008(3)
O3 0.015(3) 0.042(4) 0.036(3) 0.010(3) 0.001(2) 0.011(3)
O4 0.037(3) 0.038(4) 0.017(3) 0.004(3) 0.001(3) 0.021(3)
O5 0.111(5) 0.032(4) 0.046(4) 0.023(4) 0.015(4) 0.026(4)
O6 0.022(3) 0.033(3) 0.045(4) 0.024(3) 0.002(3) 0.011(2)
O7 0.033(3) 0.032(3) 0.040(3) 0.020(3) 0.015(3) 0.022(3)
O8 0.061(4) 0.039(4) 0.041(4) 0.021(3) 0.028(3) 0.026(3)
O9 0.016(3) 0.026(3) 0.047(4) 0.002(3) 0.011(3) 0.001(2)
O10 0.030(3) 0.020(3) 0.044(4) 0.001(3) 0.020(3) 0.000(3)
O11 0.066(4) 0.061(4) 0.059(4) 0.034(4) 0.049(4) 0.039(3)
O12 0.047(4) 0.036(3) 0.048(4) 0.026(3) 0.030(3) 0.031(3)
O13 0.189(8) 0.048(5) 0.047(5) 0.023(4) 0.010(5) 0.055(5)
O14 0.023(3) 0.039(3) 0.043(4) 0.028(3) 0.007(3) 0.021(2)
O15 0.011(3) 0.035(3) 0.054(4) 0.012(3) 0.013(3) 0.004(2)
O16 0.021(3) 0.023(3) 0.043(4) 0.006(3) 0.010(3) 0.005(2)
O17 0.021(3) 0.052(4) 0.037(3) 0.034(3) 0.012(2) 0.009(3)
O18 0.089(5) 0.050(4) 0.029(4) 0.017(4) 0.006(4) -0.001(4)
O19 0.020(3) 0.045(4) 0.032(3) 0.017(3) 0.017(2) 0.016(3)
O20 0.048(4) 0.079(5) 0.041(4) 0.043(4) 0.028(3) 0.042(3)
O21 0.044(4) 0.065(4) 0.038(4) 0.029(4) 0.027(3) 0.018(3)
O22 0.062(4) 0.079(5) 0.052(4) 0.026(4) 0.036(3) 0.056(4)
O23 0.023(3) 0.039(3) 0.020(3) 0.001(3) 0.000(2) 0.014(3)
O24 0.012(3) 0.056(4) 0.029(3) 0.014(3) 0.005(2) 0.018(3)
C1 0.015(5) 0.023(5) 0.023(5) 0.008(4) 0.010(4) 0.009(3)
C2 0.025(5) 0.041(6) 0.040(6) 0.031(5) 0.019(4) 0.023(5)
C3 0.020(4) 0.028(5) 0.038(6) 0.017(4) 0.005(4) 0.011(4)
C4 0.010(4) 0.028(5) 0.029(5) 0.017(5) 0.005(3) 0.009(3)
C5 0.021(4) 0.022(5) 0.034(5) 0.019(5) 0.013(4) 0.009(4)
C6 0.023(4) 0.028(5) 0.036(6) 0.016(4) 0.016(4) 0.012(4)
C7 0.026(5) 0.027(6) 0.043(6) 0.016(5) 0.018(5) 0.008(4)
C8 0.010(4) 0.022(5) 0.033(6) 0.010(5) 0.005(4) 0.000(3)
C9 0.013(4) 0.026(5) 0.027(5) 0.012(4) 0.006(4) 0.011(4)
C10 0.009(4) 0.020(5) 0.036(5) 0.011(4) 0.005(4) -0.002(4)
C11 0.021(5) 0.021(5) 0.018(4) 0.009(4) 0.011(3) 0.012(4)
C12 0.021(5) 0.023(5) 0.020(5) 0.008(4) 0.004(4) 0.002(4)
C13 0.020(5) 0.020(5) 0.027(5) 0.002(4) 0.001(4) 0.005(4)
C14 0.018(5) 0.023(5) 0.024(5) 0.012(4) 0.007(4) 0.013(4)
C15 0.007(4) 0.024(5) 0.040(5) 0.013(4) 0.005(4) 0.002(4)
C16 0.017(5) 0.023(5) 0.022(5) 0.010(4) 0.005(4) 0.010(4)
C17 0.028(5) 0.021(5) 0.021(5) 0.011(4) 0.001(4) 0.011(4)
C18 0.043(5) 0.039(6) 0.037(6) 0.020(5) 0.014(5) 0.020(5)
C19 0.024(4) 0.034(5) 0.030(5) 0.028(5) 0.010(4) 0.013(4)
C20 0.015(4) 0.036(5) 0.029(5) 0.023(5) 0.008(4) 0.007(4)
C21 0.028(5) 0.036(6) 0.042(6) 0.027(5) 0.012(4) 0.020(5)
C22 0.014(5) 0.022(5) 0.035(6) 0.008(4) 0.009(4) 0.002(4)
C23 0.011(5) 0.033(5) 0.024(5) 0.019(5) 0.007(4) 0.007(4)
C24 0.014(4) 0.020(4) 0.025(5) 0.011(4) 0.003(4) 0.006(3)
C25 0.009(3) 0.021(3) 0.019(4) 0.007(3) 0.007(3) 0.010(3)
C26 0.006(4) 0.020(4) 0.033(5) 0.017(4) 0.005(4) 0.003(3)
C27 0.011(4) 0.023(4) 0.017(5) 0.008(4) 0.007(4) 0.005(3)
C28 0.015(5) 0.019(5) 0.023(5) 0.014(4) 0.006(4) 0.006(4)
C29 0.018(5) 0.022(4) 0.019(5) 0.006(4) 0.008(4) 0.005(3)
C30 0.007(4) 0.043(6) 0.024(5) 0.002(5) 0.000(4) 0.004(4)
O25 0.054(4) 0.047(4) 0.064(4) 0.026(3) 0.024(3) 0.016(3)
O26 0.054(4) 0.084(5) 0.054(4) 0.034(4) 0.010(3) 0.021(4)
O27 0.211(11) 0.172(10) 0.113(7) 0.053(7) 0.054(7) 0.138(9)
O28 0.250(12) 0.086(7) 0.131(8) 0.034(6) 0.097(8) 0.070(7)
O29 0.083(6) 0.070(5) 0.148(8) 0.039(5) 0.008(5) 0.013(4)
N1 0.128(9) 0.063(7) 0.139(10) 0.063(7) 0.059(7) 0.029(6)
N2 0.042(5) 0.037(5) 0.043(5) 0.022(4) 0.007(4) 0.007(4)
N3 0.065(6) 0.038(5) 0.051(6) 0.024(4) 0.027(5) 0.019(4)
N4 0.077(7) 0.085(8) 0.105(8) 0.069(7) 0.022(6) 0.009(5)
C31 0.041(6) 0.056(7) 0.052(7) 0.016(6) 0.011(5) -0.004(5)
C32 0.038(5) 0.047(7) 0.047(7) 0.025(6) 0.006(5) 0.011(5)
C33 0.045(6) 0.067(7) 0.061(8) 0.028(7) 0.003(6) 0.012(5)
C34 0.044(6) 0.064(8) 0.049(6) 0.036(6) 0.016(5) 0.020(5)
C35 0.053(7) 0.091(9) 0.054(7) 0.041(8) 0.001(5) 0.022(7)
C36 0.032(5) 0.067(8) 0.046(7) 0.029(6) 0.017(5) 0.022(5)
C37 0.055(7) 0.085(9) 0.082(9) 0.057(8) 0.026(6) 0.034(6)
C38 0.063(7) 0.067(8) 0.069(7) 0.036(6) 0.050(6) 0.033(6)
C39 0.058(7) 0.045(6) 0.046(7) 0.022(5) 0.022(5) 0.016(5)
C40 0.050(6) 0.041(6) 0.037(6) 0.023(5) 0.022(5) 0.018(5)
C41 0.071(8) 0.047(6) 0.039(7) 0.017(5) 0.020(6) 0.016(6)
C42 0.055(7) 0.032(6) 0.045(7) 0.013(5) 0.012(5) 0.006(5)
C43 0.053(6) 0.025(5) 0.038(6) 0.019(5) 0.016(5) 0.010(4)
C44 0.056(6) 0.024(5) 0.027(6) 0.016(4) 0.011(5) 0.011(4)
C45 0.032(6) 0.035(5) 0.036(6) 0.016(5) 0.003(4) 0.015(4)
C46 0.044(6) 0.040(6) 0.037(6) 0.018(5) 0.000(5) 0.010(5)
C47 0.058(7) 0.054(6) 0.039(6) 0.026(5) 0.010(6) 0.011(5)
C48 0.052(7) 0.057(7) 0.050(8) 0.029(6) -0.007(5) -0.001(5)
C49 0.025(5) 0.069(8) 0.072(7) 0.045(6) 0.012(5) 0.004(5)
C50 0.034(5) 0.052(7) 0.049(7) 0.034(6) 0.013(5) 0.014(4)
C51 0.046(6) 0.066(8) 0.054(7) 0.038(7) 0.018(5) 0.016(5)
C52 0.042(6) 0.076(9) 0.084(9) 0.059(7) 0.024(6) 0.024(6)
C53 0.070(8) 0.106(11) 0.083(9) 0.067(9) 0.037(6) 0.049(7)
C54 0.041(6) 0.078(9) 0.078(9) 0.031(7) 0.024(6) 0.031(6)
C55 0.038(6) 0.052(8) 0.082(9) 0.039(7) 0.022(5) 0.016(5)
C56 0.063(7) 0.057(8) 0.094(9) 0.036(7) 0.032(6) 0.028(6)
N5 0.048(5) 0.099(7) 0.048(5) 0.037(5) 0.002(4) 0.009(5)
N6 0.023(4) 0.041(5) 0.036(5) 0.023(4) 0.005(3) 0.007(3)
N7 0.040(4) 0.043(5) 0.053(5) 0.025(4) 0.021(4) 0.015(4)
N8 0.142(9) 0.076(7) 0.070(7) 0.031(6) 0.053(7) 0.051(6)
C57 0.049(7) 0.050(6) 0.032(6) 0.019(5) 0.013(5) 0.011(5)
C58 0.032(5) 0.037(5) 0.034(6) 0.014(5) 0.009(5) 0.013(4)
C59 0.057(7) 0.042(6) 0.040(6) 0.007(5) 0.012(6) 0.012(5)
C60 0.031(5) 0.034(5) 0.050(7) 0.020(5) 0.017(5) 0.011(4)
C61 0.041(6) 0.066(7) 0.045(7) 0.016(6) 0.015(5) 0.017(5)
C62 0.029(5) 0.057(7) 0.063(8) 0.023(6) 0.018(5) 0.014(5)
C63 0.028(5) 0.041(6) 0.049(6) 0.020(5) 0.003(5) 0.014(4)
C64 0.038(5) 0.046(6) 0.044(6) 0.025(5) 0.006(4) 0.015(4)
C65 0.027(5) 0.049(7) 0.029(5) 0.016(5) 0.003(4) 0.001(4)
C66 0.022(5) 0.053(7) 0.036(6) 0.026(5) 0.006(4) 0.007(4)
C67 0.022(5) 0.040(6) 0.041(6) 0.018(5) 0.004(4) 0.006(4)
C68 0.036(5) 0.051(7) 0.034(5) 0.024(5) 0.017(4) 0.017(4)
C69 0.015(4) 0.040(6) 0.025(5) 0.012(5) 0.010(4) 0.011(4)
C70 0.022(5) 0.043(6) 0.031(5) 0.013(5) 0.006(4) 0.009(4)
C71 0.051(6) 0.034(6) 0.049(6) 0.022(5) 0.027(5) 0.020(5)
C72 0.061(6) 0.047(7) 0.045(6) 0.032(6) 0.022(5) 0.022(5)
C73 0.056(6) 0.052(7) 0.053(6) 0.037(6) 0.030(5) 0.018(5)
C74 0.050(6) 0.046(7) 0.068(7) 0.041(6) 0.021(5) 0.016(5)
C75 0.064(7) 0.030(6) 0.068(7) 0.023(5) 0.021(5) 0.018(5)
C76 0.051(6) 0.022(5) 0.036(6) 0.012(5) 0.007(5) 0.011(4)
C77 0.079(8) 0.038(6) 0.027(6) 0.010(5) 0.012(6) 0.020(5)
C78 0.059(7) 0.057(7) 0.047(7) 0.026(6) 0.008(5) 0.025(5)
C79 0.057(7) 0.049(6) 0.068(8) 0.034(6) 0.009(6) 0.024(5)
C80 0.062(7) 0.030(6) 0.051(7) 0.023(5) 0.009(5) 0.018(5)
C81 0.057(7) 0.034(6) 0.058(7) 0.025(5) 0.017(6) 0.020(5)
C82 0.084(8) 0.051(7) 0.069(9) 0.032(7) 0.038(7) 0.032(6)

loop_
_atom_type_symbol
_atom_type_description
_atom_type_scat_dispersion_real
_atom_type_scat_dispersion_imag
_atom_type_scat_source
C C 0.0181 0.0091 'International Tables Vol C Tables 4.2.6.8 and 6.1.1.4'
H H 0.0000 0.0000 'International Tables Vol C Tables 4.2.6.8 and 6.1.1.4'
N N 0.0311 0.0180 'International Tables Vol C Tables 4.2.6.8 and 6.1.1.4'
O O 0.0492 0.0322 'International Tables Vol C Tables 4.2.6.8 and 6.1.1.4'
Zn Zn -1.5491 0.6778 'International Tables Vol C Tables 4.2.6.8 and 6.1.1.4'

loop_
_geom_angle_atom_site_label_1
_geom_angle_atom_site_label_2
_geom_angle_atom_site_label_3
_geom_angle
_geom_angle_site_symmetry_1
_geom_angle_site_symmetry_3
_geom_angle_publ_flag
O2 Zn1 O3 106.4(2) . . ?
O2 Zn1 O10 104.0(2) . 2_656 ?
O2 Zn1 O21 100.1(2) . 2_667 ?
O2 Zn1 O22 157.6(2) . 2_667 ?
O2 Zn1 C30 129.6(3) . 2_667 ?
O3 Zn1 O10 116.3(2) . 2_656 ?
O3 Zn1 O21 107.4(2) . 2_667 ?
O3 Zn1 O22 87.8(2) . 2_667 ?
O3 Zn1 C30 97.9(2) . 2_667 ?
O10 Zn1 O21 120.3(2) 2_656 2_667 ?
O10 Zn1 O22 84.1(2) 2_656 2_667 ?
O10 Zn1 C30 103.5(3) 2_656 2_667 ?
O21 Zn1 O22 58.5(2) 2_667 2_667 ?
O21 Zn1 C30 29.7(2) 2_667 2_667 ?
O22 Zn1 C30 28.8(2) 2_667 2_667 ?
O16 Zn2 O24 112.5(2) . 2_767 ?
O17 Zn2 O16 101.3(2) . . ?
O17 Zn2 O19 131.7(2) . . ?
O17 Zn2 O24 116.5(2) . 2_767 ?
O19 Zn2 O16 102.3(2) . . ?
O19 Zn2 O24 91.9(2) . 2_767 ?
O6 Zn3 O4 102.6(2) . . ?
O6 Zn3 O7 111.0(2) . . ?
O6 Zn3 O9 112.5(2) . 2_656 ?
O7 Zn3 O4 115.0(2) . . ?
O7 Zn3 O9 106.3(2) . 2_656 ?
O9 Zn3 O4 109.6(2) 2_656 . ?
O12 Zn4 O23 114.3(2) . 1_544 ?
O14 Zn4 O12 109.3(2) 2_756 . ?
O14 Zn4 O23 98.9(2) 2_756 1_544 ?
O15 Zn4 O12 112.5(2) 2_756 . ?
O15 Zn4 O14 108.0(2) 2_756 2_756 ?
O15 Zn4 O23 112.7(2) 2_756 1_544 ?
C2 O2 Zn1 117.5(5) . . ?
C23 O3 Zn1 139.5(5) . . ?
C23 O4 Zn3 131.7(4) . . ?
C7 O6 Zn3 119.1(5) . . ?
C8 O7 Zn3 116.3(5) . . ?
C12 O9 Zn3 139.5(5) . 2_656 ?
C12 O10 Zn1 135.9(5) . 2_656 ?
C13 O12 Zn4 104.8(5) . . ?
C18 O14 Zn4 119.7(5) . 2_756 ?
C17 O15 Zn4 148.6(5) . 2_756 ?
C17 O16 Zn2 131.3(5) . . ?
C21 O17 Zn2 121.0(5) . . ?
C22 O19 Zn2 119.5(5) . . ?
C30 O21 Zn1 95.8(5) . 2_667 ?
C30 O22 Zn1 83.6(5) . 2_667 ?
C28 O23 Zn4 135.8(4) . 1_566 ?
C28 O24 Zn2 143.0(5) . 2_767 ?
C24 C1 C22 121.9(6) . . ?
C26 C1 C22 118.5(6) . . ?
C26 C1 C24 119.4(6) . . ?
O1 C2 O2 126.8(7) . . ?
O1 C2 C4 119.0(7) . . ?
O2 C2 C4 114.1(7) . . ?
C19 C3 H3 118.8 . . ?
C19 C3 C20 122.3(7) . 2_766 ?
C20 C3 H3 118.8 2_766 . ?
C5 C4 C2 122.1(7) . . ?
C6 C4 C2 119.0(7) 2_666 . ?
C6 C4 C5 118.7(7) 2_666 . ?
C4 C5 C7 120.4(7) . . ?
C6 C5 C4 119.6(7) . . ?
C6 C5 C7 119.8(7) . . ?
C4 C6 H6 119.2 2_666 . ?
C5 C6 C4 121.6(7) . 2_666 ?
C5 C6 H6 119.2 . . ?
O5 C7 O6 124.8(8) . . ?
O5 C7 C5 120.0(8) . . ?
O6 C7 C5 115.1(7) . . ?
O7 C8 C9 115.2(7) . . ?
O8 C8 O7 127.1(7) . . ?
O8 C8 C9 117.3(7) . . ?
C10 C9 C8 116.3(6) . . ?
C10 C9 C16 117.0(6) . . ?
C16 C9 C8 126.6(6) . . ?
C9 C10 H10 118.2 . . ?
C11 C10 C9 123.6(6) . . ?
C11 C10 H10 118.2 . . ?
C10 C11 C12 117.3(6) . . ?
C10 C11 C14 118.4(6) . . ?
C14 C11 C12 124.3(6) . . ?
O9 C12 O10 127.1(7) . . ?
O9 C12 C11 116.4(7) . . ?
O10 C12 C11 116.5(7) . . ?
O11 C13 O12 124.3(7) . . ?
O11 C13 C14 120.2(8) . . ?
O12 C13 C14 115.0(7) . . ?
C11 C14 C13 126.3(6) . . ?
C15 C14 C11 118.8(6) . . ?
C15 C14 C13 114.9(6) . . ?
C14 C15 H15 118.9 . . ?
C16 C15 C14 122.2(6) . . ?
C16 C15 H15 118.9 . . ?
C9 C16 C17 122.4(7) . . ?
C15 C16 C9 119.8(6) . . ?
C15 C16 C17 117.7(6) . . ?
O15 C17 O16 125.1(7) . . ?
O15 C17 C16 117.9(7) . . ?
O16 C17 C16 117.0(7) . . ?
O13 C18 O14 124.7(8) . . ?
O13 C18 C19 118.6(8) . . ?
O14 C18 C19 116.6(8) . . ?
C3 C19 C18 119.3(8) . . ?
C3 C19 C20 119.1(7) . . ?
C20 C19 C18 121.6(7) . . ?
C3 C20 C21 120.1(7) 2_766 . ?
C19 C20 C3 118.6(7) . 2_766 ?
C19 C20 C21 121.2(7) . . ?
O17 C21 C20 113.9(7) . . ?
O18 C21 O17 127.0(8) . . ?
O18 C21 C20 119.1(7) . . ?
O19 C22 C1 114.4(7) . . ?
O20 C22 O19 125.5(7) . . ?
O20 C22 C1 120.1(7) . . ?
O3 C23 O4 126.2(6) . . ?
O3 C23 C24 116.7(7) . . ?
O4 C23 C24 117.2(6) . . ?
C1 C24 C23 122.7(7) . . ?
C25 C24 C1 118.6(6) . . ?
C25 C24 C23 118.5(6) . . ?
C24 C25 H25 118.5 . . ?
C29 C25 C24 123.0(6) . . ?
C29 C25 H25 118.5 . . ?
C1 C26 H26 119.2 . . ?
C1 C26 C27 121.5(6) . . ?
C27 C26 H26 119.2 . . ?
C26 C27 C28 118.9(6) . . ?
C29 C27 C26 118.6(6) . . ?
C29 C27 C28 122.5(6) . . ?
O23 C28 C27 116.6(6) . . ?
O24 C28 O23 126.6(6) . . ?
O24 C28 C27 116.8(7) . . ?
C25 C29 C27 118.8(6) . . ?
C25 C29 C30 116.7(6) . . ?
C27 C29 C30 124.5(6) . . ?
O21 C30 Zn1 54.4(4) . 2_667 ?
O21 C30 C29 120.5(8) . . ?
O22 C30 Zn1 67.6(4) . 2_667 ?
O22 C30 O21 122.0(8) . . ?
O22 C30 C29 117.2(8) . . ?
C29 C30 Zn1 171.2(6) . 2_667 ?
H25A O25 H25B 109.8 . . ?
H26A O26 H26B 104.5 . . ?
H27A O27 H27B 116.8 . . ?
H28A O28 H28B 104.5 . . ?
H29A O29 H29B 105.3 . . ?
C46 N2 C48 119.9(8) . . ?
C46 N2 C49 120.1(8) . . ?
C48 N2 C49 120.0(8) . . ?
C39 N3 C38 117.9(8) . . ?
C41 N3 C38 123.1(8) . . ?
C41 N3 C39 119.1(8) . . ?
N4 C31 C32 179.7(10) . . ?
C33 C32 C31 119.4(9) . . ?
C34 C32 C31 120.0(8) . . ?
C34 C32 C33 120.5(9) . . ?
C32 C33 H33 121.3 . . ?
C35 C33 C32 117.5(9) . . ?
C35 C33 H33 121.3 . . ?
C32 C34 H34 118.9 . . ?
C36 C34 C32 122.2(9) . . ?
C36 C34 H34 118.9 . . ?
C33 C35 H35 119.6 . . ?
C33 C35 C37 120.9(9) . . ?
C37 C35 H35 119.6 . . ?
C34 C36 C37 118.0(9) . . ?
C34 C36 C38 122.5(9) . . ?
C37 C36 C38 119.5(10) . . ?
C35 C37 C36 120.9(9) . . ?
C35 C37 H37 119.5 . . ?
C36 C37 H37 119.5 . . ?
N3 C38 C36 110.8(7) . . ?
N3 C38 H38A 109.5 . . ?
N3 C38 H38B 109.5 . . ?
C36 C38 H38A 109.5 . . ?
C36 C38 H38B 109.5 . . ?
H38A C38 H38B 108.1 . . ?
N3 C39 H39 119.8 . . ?
C40 C39 N3 120.4(8) . . ?
C40 C39 H39 119.8 . . ?
C39 C40 H40 119.5 . . ?
C39 C40 C43 121.0(8) . . ?
C43 C40 H40 119.5 . . ?
N3 C41 H41 118.9 . . ?
N3 C41 C42 122.3(9) . . ?
C42 C41 H41 118.9 . . ?
C41 C42 H42 120.3 . . ?
C41 C42 C43 119.4(8) . . ?
C43 C42 H42 120.3 . . ?
C40 C43 C42 117.8(8) . . ?
C40 C43 C44 121.1(8) . . ?
C42 C43 C44 121.0(8) . . ?
C45 C44 C43 120.4(8) . . ?
C45 C44 C47 116.5(8) . . ?
C47 C44 C43 123.1(8) . . ?
C44 C45 H45 119.4 . . ?
C46 C45 C44 121.3(8) . . ?
C46 C45 H45 119.4 . . ?
N2 C46 C45 120.8(8) . . ?
N2 C46 H46 119.6 . . ?
C45 C46 H46 119.6 . . ?
C44 C47 H47 119.7 . . ?
C48 C47 C44 120.6(9) . . ?
C48 C47 H47 119.7 . . ?
N2 C48 C47 120.9(8) . . ?
N2 C48 H48 119.5 . . ?
C47 C48 H48 119.5 . . ?
N2 C49 H49A 109.7 . . ?
N2 C49 H49B 109.7 . . ?
H49A C49 H49B 108.2 . . ?
C50 C49 N2 109.9(7) . . ?
C50 C49 H49A 109.7 . . ?
C50 C49 H49B 109.7 . . ?
C51 C50 C49 120.6(9) . . ?
C52 C50 C49 121.3(9) . . ?
C52 C50 C51 118.1(9) . . ?
C50 C51 H51 119.9 . . ?
C55 C51 C50 120.1(9) . . ?
C55 C51 H51 119.9 . . ?
C50 C52 H52 118.9 . . ?
C53 C52 C50 122.3(10) . . ?
C53 C52 H52 118.9 . . ?
C52 C53 H53 120.3 . . ?
C52 C53 C54 119.4(11) . . ?
C54 C53 H53 120.3 . . ?
C53 C54 H54 120.2 . . ?
C53 C54 C55 119.6(10) . . ?
C55 C54 H54 120.2 . . ?
C51 C55 C54 120.5(9) . . ?
C51 C55 C56 118.8(10) . . ?
C54 C55 C56 120.7(11) . . ?
N1 C56 C55 176.8(12) . . ?
C65 N6 C64 122.9(7) . . ?
C66 N6 C64 118.3(7) . . ?
C66 N6 C65 118.8(7) . . ?
C73 N7 C74 117.8(8) . . ?
C73 N7 C75 122.2(8) . . ?
C74 N7 C75 119.9(8) . . ?
N5 C57 C58 175.5(10) . . ?
C59 C58 C57 122.6(8) . . ?
C60 C58 C57 117.6(7) . . ?
C60 C58 C59 119.7(7) . . ?
C58 C59 H59 119.8 . . ?
C61 C59 C58 120.4(8) . . ?
C61 C59 H59 119.8 . . ?
C58 C60 H60 119.5 . . ?
C58 C60 C63 120.9(8) . . ?
C63 C60 H60 119.5 . . ?
C59 C61 H61 120.3 . . ?
C59 C61 C62 119.5(9) . . ?
C62 C61 H61 120.3 . . ?
C61 C62 H62 119.2 . . ?
C61 C62 C63 121.6(8) . . ?
C63 C62 H62 119.2 . . ?
C60 C63 C62 117.9(8) . . ?
C60 C63 C64 119.3(8) . . ?
C62 C63 C64 122.6(7) . . ?
N6 C64 C63 112.3(7) . . ?
N6 C64 H64A 109.1 . . ?
N6 C64 H64B 109.1 . . ?
C63 C64 H64A 109.1 . . ?
C63 C64 H64B 109.1 . . ?
H64A C64 H64B 107.9 . . ?
N6 C65 H65 119.2 . . ?
N6 C65 C67 121.7(8) . . ?
C67 C65 H65 119.2 . . ?
N6 C66 H66 119.3 . . ?
N6 C66 C68 121.4(8) . . ?
C68 C66 H66 119.3 . . ?
C65 C67 H67 119.9 . . ?
C65 C67 C69 120.3(8) . . ?
C69 C67 H67 119.9 . . ?
C66 C68 H68 119.4 . . ?
C66 C68 C69 121.2(8) . . ?
C69 C68 H68 119.4 . . ?
C67 C69 C70 120.0(8) . . ?
C68 C69 C67 116.6(8) . . ?
C68 C69 C70 123.5(8) . . ?
C71 C70 C69 119.8(8) . . ?
C72 C70 C69 123.5(8) . . ?
C72 C70 C71 116.7(8) . . ?
C70 C71 H71 120.3 . . ?
C73 C71 C70 119.3(8) . . ?
C73 C71 H71 120.3 . . ?
C70 C72 H72 119.5 . . ?
C74 C72 C70 120.9(9) . . ?
C74 C72 H72 119.5 . . ?
N7 C73 C71 123.5(8) . . ?
N7 C73 H73 118.2 . . ?
C71 C73 H73 118.2 . . ?
N7 C74 H74 119.1 . . ?
C72 C74 N7 121.7(8) . . ?
C72 C74 H74 119.1 . . ?
N7 C75 H75A 109.2 . . ?
N7 C75 H75B 109.2 . . ?
H75A C75 H75B 107.9 . . ?
C76 C75 N7 111.9(7) . . ?
C76 C75 H75A 109.2 . . ?
C76 C75 H75B 109.2 . . ?
C77 C76 C75 122.3(9) . . ?
C77 C76 C80 117.4(8) . . ?
C80 C76 C75 120.2(8) . . ?
C76 C77 H77 118.5 . . ?
C76 C77 C78 122.9(9) . . ?
C78 C77 H77 118.5 . . ?
C77 C78 H78 120.8 . . ?
C79 C78 C77 118.5(9) . . ?
C79 C78 H78 120.8 . . ?
C78 C79 H79 119.7 . . ?
C78 C79 C81 120.6(9) . . ?
C81 C79 H79 119.7 . . ?
C76 C80 H80 119.7 . . ?
C81 C80 C76 120.6(8) . . ?
C81 C80 H80 119.7 . . ?
C79 C81 C80 120.0(9) . . ?
C79 C81 C82 120.6(9) . . ?
C80 C81 C82 119.4(9) . . ?
N8 C82 C81 177.9(13) . . ?

loop_
_geom_bond_atom_site_label_1
_geom_bond_atom_site_label_2
_geom_bond_distance
_geom_bond_site_symmetry_2
_geom_bond_publ_flag
Zn1 O2 1.939(5) . ?
Zn1 O3 1.965(5) . ?
Zn1 O10 1.968(5) 2_656 ?
Zn1 O21 2.070(5) 2_667 ?
Zn1 O22 2.355(6) 2_667 ?
Zn1 C30 2.531(8) 2_667 ?
Zn2 O16 1.964(5) . ?
Zn2 O17 1.912(5) . ?
Zn2 O19 1.933(5) . ?
Zn2 O24 1.966(5) 2_767 ?
Zn3 O4 1.963(5) . ?
Zn3 O6 1.928(5) . ?
Zn3 O7 1.937(5) . ?
Zn3 O9 1.956(5) 2_656 ?
Zn4 O12 1.960(5) . ?
Zn4 O14 1.956(5) 2_756 ?
Zn4 O15 1.951(5) 2_756 ?
Zn4 O23 1.973(5) 1_544 ?
O1 C2 1.236(9) . ?
O2 C2 1.270(9) . ?
O3 C23 1.234(8) . ?
O4 C23 1.256(8) . ?
O5 C7 1.225(9) . ?
O6 C7 1.288(9) . ?
O7 C8 1.269(9) . ?
O8 C8 1.212(9) . ?
O9 C12 1.246(8) . ?
O10 C12 1.253(8) . ?
O11 C13 1.214(9) . ?
O12 C13 1.285(9) . ?
O13 C18 1.229(10) . ?
O14 C18 1.256(9) . ?
O15 C17 1.248(8) . ?
O16 C17 1.270(8) . ?
O17 C21 1.269(9) . ?
O18 C21 1.228(9) . ?
O19 C22 1.289(8) . ?
O20 C22 1.211(9) . ?
O21 C30 1.261(9) . ?
O22 C30 1.228(9) . ?
O23 C28 1.245(8) . ?
O24 C28 1.240(8) . ?
C1 C22 1.524(10) . ?
C1 C24 1.403(9) . ?
C1 C26 1.378(9) . ?
C2 C4 1.522(10) . ?
C3 H3 0.9300 . ?
C3 C19 1.376(10) . ?
C3 C20 1.401(10) 2_766 ?
C4 C5 1.395(10) . ?
C4 C6 1.391(10) 2_666 ?
C5 C6 1.370(10) . ?
C5 C7 1.501(10) . ?
C6 H6 0.9300 . ?
C8 C9 1.512(10) . ?
C9 C10 1.407(9) . ?
C9 C16 1.410(9) . ?
C10 H10 0.9300 . ?
C10 C11 1.391(9) . ?
C11 C12 1.512(10) . ?
C11 C14 1.407(9) . ?
C13 C14 1.526(10) . ?
C14 C15 1.398(9) . ?
C15 H15 0.9300 . ?
C15 C16 1.392(9) . ?
C16 C17 1.497(10) . ?
C18 C19 1.507(11) . ?
C19 C20 1.400(10) . ?
C20 C21 1.528(10) . ?
C23 C24 1.501(10) . ?
C24 C25 1.381(9) . ?
C25 H25 0.9300 . ?
C25 C29 1.375(9) . ?
C26 H26 0.9300 . ?
C26 C27 1.408(9) . ?
C27 C28 1.501(9) . ?
C27 C29 1.405(9) . ?
C29 C30 1.502(10) . ?
O25 H25A 0.8698 . ?
O25 H25B 0.8562 . ?
O26 H26A 0.8697 . ?
O26 H26B 0.8703 . ?
O27 H27A 0.8279 . ?
O27 H27B 0.8208 . ?
O28 H28A 0.8704 . ?
O28 H28B 0.8700 . ?
O29 H29A 0.8702 . ?
O29 H29B 0.8753 . ?
N1 C56 1.139(12) . ?
N2 C46 1.341(10) . ?
N2 C48 1.347(11) . ?
N2 C49 1.497(10) . ?
N3 C38 1.480(11) . ?
N3 C39 1.365(10) . ?
N3 C41 1.330(10) . ?
N4 C31 1.136(12) . ?
C31 C32 1.469(14) . ?
C32 C33 1.390(12) . ?
C32 C34 1.378(12) . ?
C33 H33 0.9300 . ?
C33 C35 1.377(12) . ?
C34 H34 0.9300 . ?
C34 C36 1.343(11) . ?
C35 H35 0.9300 . ?
C35 C37 1.380(13) . ?
C36 C37 1.385(12) . ?
C36 C38 1.492(12) . ?
C37 H37 0.9300 . ?
C38 H38A 0.9700 . ?
C38 H38B 0.9700 . ?
C39 H39 0.9300 . ?
C39 C40 1.360(11) . ?
C40 H40 0.9300 . ?
C40 C43 1.371(11) . ?
C41 H41 0.9300 . ?
C41 C42 1.361(12) . ?
C42 H42 0.9300 . ?
C42 C43 1.392(11) . ?
C43 C44 1.485(11) . ?
C44 C45 1.385(10) . ?
C44 C47 1.398(11) . ?
C45 H45 0.9300 . ?
C45 C46 1.360(11) . ?
C46 H46 0.9300 . ?
C47 H47 0.9300 . ?
C47 C48 1.361(12) . ?
C48 H48 0.9300 . ?
C49 H49A 0.9700 . ?
C49 H49B 0.9700 . ?
C49 C50 1.485(12) . ?
C50 C51 1.383(12) . ?
C50 C52 1.383(12) . ?
C51 H51 0.9300 . ?
C51 C55 1.376(12) . ?
C52 H52 0.9300 . ?
C52 C53 1.359(13) . ?
C53 H53 0.9300 . ?
C53 C54 1.379(14) . ?
C54 H54 0.9300 . ?
C54 C55 1.383(13) . ?
C55 C56 1.477(15) . ?
N5 C57 1.153(10) . ?
N6 C64 1.488(10) . ?
N6 C65 1.354(10) . ?
N6 C66 1.344(10) . ?
N7 C73 1.328(10) . ?
N7 C74 1.347(10) . ?
N7 C75 1.517(10) . ?
N8 C82 1.109(12) . ?
C57 C58 1.421(12) . ?
C58 C59 1.393(11) . ?
C58 C60 1.383(11) . ?
C59 H59 0.9300 . ?
C59 C61 1.371(11) . ?
C60 H60 0.9300 . ?
C60 C63 1.388(10) . ?
C61 H61 0.9300 . ?
C61 C62 1.379(12) . ?
C62 H62 0.9300 . ?
C62 C63 1.398(11) . ?
C63 C64 1.501(11) . ?
C64 H64A 0.9700 . ?
C64 H64B 0.9700 . ?
C65 H65 0.9300 . ?
C65 C67 1.355(11) . ?
C66 H66 0.9300 . ?
C66 C68 1.367(11) . ?
C67 H67 0.9300 . ?
C67 C69 1.410(10) . ?
C68 H68 0.9300 . ?
C68 C69 1.372(10) . ?
C69 C70 1.478(11) . ?
C70 C71 1.391(11) . ?
C70 C72 1.386(11) . ?
C71 H71 0.9300 . ?
C71 C73 1.345(11) . ?
C72 H72 0.9300 . ?
C72 C74 1.340(11) . ?
C73 H73 0.9300 . ?
C74 H74 0.9300 . ?
C75 H75A 0.9700 . ?
C75 H75B 0.9700 . ?
C75 C76 1.494(11) . ?
C76 C77 1.374(11) . ?
C76 C80 1.389(11) . ?
C77 H77 0.9300 . ?
C77 C78 1.384(12) . ?
C78 H78 0.9300 . ?
C78 C79 1.366(12) . ?
C79 H79 0.9300 . ?
C79 C81 1.377(12) . ?
C80 H80 0.9300 . ?
C80 C81 1.388(12) . ?
C81 C82 1.462(14) . ?

loop_
_geom_torsion_atom_site_label_1
_geom_torsion_atom_site_label_2
_geom_torsion_atom_site_label_3
_geom_torsion_atom_site_label_4
_geom_torsion
_geom_torsion_site_symmetry_1
_geom_torsion_site_symmetry_2
_geom_torsion_site_symmetry_3
_geom_torsion_site_symmetry_4
_geom_torsion_publ_flag
Zn1 O2 C2 O1 -24.2(10) . . . . ?
Zn1 O2 C2 C4 158.9(4) . . . . ?
Zn1 O3 C23 O4 13.2(12) . . . . ?
Zn1 O3 C23 C24 -165.3(5) . . . . ?
Zn1 O10 C12 O9 -18.4(12) 2_656 . . . ?
Zn1 O10 C12 C11 160.1(5) 2_656 . . . ?
Zn1 O21 C30 O22 2.2(8) 2_667 . . . ?
Zn1 O21 C30 C29 -171.3(5) 2_667 . . . ?
Zn1 O22 C30 O21 -1.9(7) 2_667 . . . ?
Zn1 O22 C30 C29 171.8(6) 2_667 . . . ?
Zn2 O16 C17 O15 14.5(11) . . . . ?
Zn2 O16 C17 C16 -166.9(4) . . . . ?
Zn2 O17 C21 O18 -18.0(11) . . . . ?
Zn2 O17 C21 C20 163.6(4) . . . . ?
Zn2 O19 C22 O20 -0.4(10) . . . . ?
Zn2 O19 C22 C1 -177.7(4) . . . . ?
Zn2 O24 C28 O23 9.6(13) 2_767 . . . ?
Zn2 O24 C28 C27 -172.1(5) 2_767 . . . ?
Zn3 O4 C23 O3 29.0(11) . . . . ?
Zn3 O4 C23 C24 -152.5(5) . . . . ?
Zn3 O6 C7 O5 -15.5(10) . . . . ?
Zn3 O6 C7 C5 167.5(4) . . . . ?
Zn3 O7 C8 O8 -8.1(9) . . . . ?
Zn3 O7 C8 C9 164.8(4) . . . . ?
Zn3 O9 C12 O10 1.2(13) 2_656 . . . ?
Zn3 O9 C12 C11 -177.3(5) 2_656 . . . ?
Zn4 O12 C13 O11 2.2(9) . . . . ?
Zn4 O12 C13 C14 -169.8(5) . . . . ?
Zn4 O14 C18 O13 -15.9(12) 2_756 . . . ?
Zn4 O14 C18 C19 163.0(5) 2_756 . . . ?
Zn4 O15 C17 O16 -3.8(15) 2_756 . . . ?
Zn4 O15 C17 C16 177.6(6) 2_756 . . . ?
Zn4 O23 C28 O24 -9.2(12) 1_566 . . . ?
Zn4 O23 C28 C27 172.4(5) 1_566 . . . ?
O1 C2 C4 C5 138.5(7) . . . . ?
O1 C2 C4 C6 -46.6(9) . . . 2_666 ?
O2 C2 C4 C5 -44.4(9) . . . . ?
O2 C2 C4 C6 130.6(7) . . . 2_666 ?
O3 C23 C24 C1 -149.0(7) . . . . ?
O3 C23 C24 C25 35.9(9) . . . . ?
O4 C23 C24 C1 32.3(10) . . . . ?
O4 C23 C24 C25 -142.8(7) . . . . ?
O7 C8 C9 C10 -91.3(8) . . . . ?
O7 C8 C9 C16 90.8(9) . . . . ?
O8 C8 C9 C10 82.4(8) . . . . ?
O8 C8 C9 C16 -95.6(9) . . . . ?
O11 C13 C14 C11 114.7(9) . . . . ?
O11 C13 C14 C15 -65.2(9) . . . . ?
O12 C13 C14 C11 -72.9(9) . . . . ?
O12 C13 C14 C15 107.1(7) . . . . ?
O13 C18 C19 C3 -38.2(11) . . . . ?
O13 C18 C19 C20 143.9(8) . . . . ?
O14 C18 C19 C3 142.8(7) . . . . ?
O14 C18 C19 C20 -35.0(10) . . . . ?
C1 C24 C25 C29 -1.0(10) . . . . ?
C1 C26 C27 C28 -177.5(6) . . . . ?
C1 C26 C27 C29 0.3(10) . . . . ?
C2 C4 C5 C6 173.5(6) . . . . ?
C2 C4 C5 C7 -10.5(10) . . . . ?
C3 C19 C20 C3 -0.9(11) . . . 2_766 ?
C3 C19 C20 C21 175.5(6) . . . . ?
C3 C20 C21 O17 120.4(7) 2_766 . . . ?
C3 C20 C21 O18 -58.2(9) 2_766 . . . ?
C4 C5 C6 C4 1.6(11) . . . 2_666 ?
C4 C5 C7 O5 140.1(8) . . . . ?
C4 C5 C7 O6 -42.7(9) . . . . ?
C6 C4 C5 C6 -1.5(11) 2_666 . . . ?
C6 C4 C5 C7 174.5(6) 2_666 . . . ?
C6 C5 C7 O5 -43.9(10) . . . . ?
C6 C5 C7 O6 133.3(7) . . . . ?
C7 C5 C6 C4 -174.5(6) . . . 2_666 ?
C8 C9 C10 C11 -175.1(7) . . . . ?
C8 C9 C16 C15 175.9(7) . . . . ?
C8 C9 C16 C17 -2.4(11) . . . . ?
C9 C10 C11 C12 177.5(7) . . . . ?
C9 C10 C11 C14 -0.9(11) . . . . ?
C9 C16 C17 O15 -173.0(6) . . . . ?
C9 C16 C17 O16 8.3(10) . . . . ?
C10 C9 C16 C15 -2.1(10) . . . . ?
C10 C9 C16 C17 179.6(6) . . . . ?
C10 C11 C12 O9 -10.0(9) . . . . ?
C10 C11 C12 O10 171.4(6) . . . . ?
C10 C11 C14 C13 178.0(7) . . . . ?
C10 C11 C14 C15 -2.1(10) . . . . ?
C11 C14 C15 C16 3.0(11) . . . . ?
C12 C11 C14 C13 -0.4(11) . . . . ?
C12 C11 C14 C15 179.6(6) . . . . ?
C13 C14 C15 C16 -177.0(7) . . . . ?
C14 C11 C12 O9 168.3(7) . . . . ?
C14 C11 C12 O10 -10.3(10) . . . . ?
C14 C15 C16 C9 -0.9(11) . . . . ?
C14 C15 C16 C17 177.5(6) . . . . ?
C15 C16 C17 O15 8.7(10) . . . . ?
C15 C16 C17 O16 -170.0(6) . . . . ?
C16 C9 C10 C11 3.0(11) . . . . ?
C18 C19 C20 C3 177.0(6) . . . 2_766 ?
C18 C19 C20 C21 -6.6(10) . . . . ?
C19 C20 C21 O17 -56.0(9) . . . . ?
C19 C20 C21 O18 125.4(8) . . . . ?
C20 C3 C19 C18 -177.0(7) 2_766 . . . ?
C20 C3 C19 C20 1.0(11) 2_766 . . . ?
C22 C1 C24 C23 14.9(10) . . . . ?
C22 C1 C24 C25 -170.0(7) . . . . ?
C22 C1 C26 C27 170.6(7) . . . . ?
C23 C24 C25 C29 174.3(6) . . . . ?
C24 C1 C22 O19 -137.7(7) . . . . ?
C24 C1 C22 O20 44.9(10) . . . . ?
C24 C1 C26 C27 -3.6(10) . . . . ?
C24 C25 C29 C27 -2.4(10) . . . . ?
C24 C25 C29 C30 176.8(7) . . . . ?
C25 C29 C30 O21 107.6(8) . . . . ?
C25 C29 C30 O22 -66.3(9) . . . . ?
C26 C1 C22 O19 48.3(9) . . . . ?
C26 C1 C22 O20 -129.1(7) . . . . ?
C26 C1 C24 C23 -171.1(6) . . . . ?
C26 C1 C24 C25 4.0(10) . . . . ?
C26 C27 C28 O23 160.9(6) . . . . ?
C26 C27 C28 O24 -17.6(9) . . . . ?
C26 C27 C29 C25 2.7(10) . . . . ?
C26 C27 C29 C30 -176.4(7) . . . . ?
C27 C29 C30 O21 -73.3(10) . . . . ?
C27 C29 C30 O22 112.9(8) . . . . ?
C28 C27 C29 C25 -179.6(6) . . . . ?
C28 C27 C29 C30 1.3(11) . . . . ?
C29 C27 C28 O23 -16.8(10) . . . . ?
C29 C27 C28 O24 164.7(6) . . . . ?
N2 C49 C50 C51 67.5(10) . . . . ?
N2 C49 C50 C52 -112.2(9) . . . . ?
N3 C39 C40 C43 0.3(12) . . . . ?
N3 C41 C42 C43 -1.8(13) . . . . ?
C31 C32 C33 C35 179.6(8) . . . . ?
C31 C32 C34 C36 -179.3(8) . . . . ?
C32 C33 C35 C37 -0.3(14) . . . . ?
C32 C34 C36 C37 -0.3(13) . . . . ?
C32 C34 C36 C38 177.8(8) . . . . ?
C33 C32 C34 C36 -1.3(13) . . . . ?
C33 C35 C37 C36 -1.2(15) . . . . ?
C34 C32 C33 C35 1.5(13) . . . . ?
C34 C36 C37 C35 1.5(13) . . . . ?
C34 C36 C38 N3 -81.7(10) . . . . ?
C37 C36 C38 N3 96.3(10) . . . . ?
C38 N3 C39 C40 177.1(7) . . . . ?
C38 N3 C41 C42 -176.3(8) . . . . ?
C38 C36 C37 C35 -176.6(8) . . . . ?
C39 N3 C38 C36 -56.2(10) . . . . ?
C39 N3 C41 C42 3.2(13) . . . . ?
C39 C40 C43 C42 1.1(12) . . . . ?
C39 C40 C43 C44 -176.5(7) . . . . ?
C40 C43 C44 C45 -2.9(11) . . . . ?
C40 C43 C44 C47 179.5(7) . . . . ?
C41 N3 C38 C36 123.4(9) . . . . ?
C41 N3 C39 C40 -2.4(12) . . . . ?
C41 C42 C43 C40 -0.4(12) . . . . ?
C41 C42 C43 C44 177.2(7) . . . . ?
C42 C43 C44 C45 179.6(7) . . . . ?
C42 C43 C44 C47 2.1(12) . . . . ?
C43 C44 C45 C46 -178.8(7) . . . . ?
C43 C44 C47 C48 179.5(8) . . . . ?
C44 C45 C46 N2 -0.6(12) . . . . ?
C44 C47 C48 N2 -1.0(13) . . . . ?
C45 C44 C47 C48 1.8(12) . . . . ?
C46 N2 C48 C47 -0.8(13) . . . . ?
C46 N2 C49 C50 52.4(10) . . . . ?
C47 C44 C45 C46 -1.1(12) . . . . ?
C48 N2 C46 C45 1.6(12) . . . . ?
C48 N2 C49 C50 -126.9(8) . . . . ?
C49 N2 C46 C45 -177.7(7) . . . . ?
C49 N2 C48 C47 178.5(8) . . . . ?
C49 C50 C51 C55 -176.9(8) . . . . ?
C49 C50 C52 C53 177.1(8) . . . . ?
C50 C51 C55 C54 -2.0(13) . . . . ?
C50 C51 C55 C56 178.3(8) . . . . ?
C50 C52 C53 C54 1.4(14) . . . . ?
C51 C50 C52 C53 -2.6(13) . . . . ?
C52 C50 C51 C55 2.8(12) . . . . ?
C52 C53 C54 C55 -0.4(14) . . . . ?
C53 C54 C55 C51 0.8(14) . . . . ?
C53 C54 C55 C56 -179.6(9) . . . . ?
N6 C65 C67 C69 -0.5(11) . . . . ?
N6 C66 C68 C69 -1.7(11) . . . . ?
N7 C75 C76 C77 71.2(10) . . . . ?
N7 C75 C76 C80 -111.0(9) . . . . ?
C57 C58 C59 C61 -176.3(8) . . . . ?
C57 C58 C60 C63 174.3(7) . . . . ?
C58 C59 C61 C62 0.8(14) . . . . ?
C58 C60 C63 C62 3.3(12) . . . . ?
C58 C60 C63 C64 -171.6(7) . . . . ?
C59 C58 C60 C63 -2.8(12) . . . . ?
C59 C61 C62 C63 -0.2(14) . . . . ?
C60 C58 C59 C61 0.7(13) . . . . ?
C60 C63 C64 N6 72.4(9) . . . . ?
C61 C62 C63 C60 -1.8(13) . . . . ?
C61 C62 C63 C64 172.9(8) . . . . ?
C62 C63 C64 N6 -102.3(9) . . . . ?
C64 N6 C65 C67 -177.5(7) . . . . ?
C64 N6 C66 C68 178.6(7) . . . . ?
C65 N6 C64 C63 19.1(10) . . . . ?
C65 N6 C66 C68 -1.0(10) . . . . ?
C65 C67 C69 C68 -2.1(10) . . . . ?
C65 C67 C69 C70 177.7(7) . . . . ?
C66 N6 C64 C63 -160.5(7) . . . . ?
C66 N6 C65 C67 2.1(10) . . . . ?
C66 C68 C69 C67 3.2(10) . . . . ?
C66 C68 C69 C70 -176.7(7) . . . . ?
C67 C69 C70 C71 -158.5(7) . . . . ?
C67 C69 C70 C72 20.9(11) . . . . ?
C68 C69 C70 C71 21.3(11) . . . . ?
C68 C69 C70 C72 -159.3(7) . . . . ?
C69 C70 C71 C73 179.7(7) . . . . ?
C69 C70 C72 C74 179.4(7) . . . . ?
C70 C71 C73 N7 -0.4(13) . . . . ?
C70 C72 C74 N7 2.2(13) . . . . ?
C71 C70 C72 C74 -1.1(12) . . . . ?
C72 C70 C71 C73 0.3(11) . . . . ?
C73 N7 C74 C72 -2.3(12) . . . . ?
C73 N7 C75 C76 54.0(10) . . . . ?
C74 N7 C73 C71 1.4(12) . . . . ?
C74 N7 C75 C76 -129.1(8) . . . . ?
C75 N7 C73 C71 178.4(8) . . . . ?
C75 N7 C74 C72 -179.4(8) . . . . ?
C75 C76 C77 C78 178.9(8) . . . . ?
C75 C76 C80 C81 -178.2(7) . . . . ?
C76 C77 C78 C79 -1.6(13) . . . . ?
C76 C80 C81 C79 0.3(12) . . . . ?
C76 C80 C81 C82 -179.4(8) . . . . ?
C77 C76 C80 C81 -0.3(12) . . . . ?
C77 C78 C79 C81 1.6(13) . . . . ?
C78 C79 C81 C80 -1.0(13) . . . . ?
C78 C79 C81 C82 178.7(8) . . . . ?
C80 C76 C77 C78 1.0(12) . . . . ?
